data_7107813
loop_
_publ_author_name
'Kun Zhou'
'Chao Qin'
'Hai-Bin Li'
'Li-Kai Yan'
'Xin-Long Wang'
'Guo-Gang Shan'
'Zhong-Min Su'
'Chuang Xu'
'Xiu-Li Wang'

_publ_section_title
;
 Assembly of a luminescent core-shell nanocluster featuring a Ag34S26
 shell and a W6O21^6-^ polyoxoanion core
;
_journal_name_full Chem.Commun.
_journal_page_first 5844
_journal_paper_doi 10.1039/c2cc32321d
_journal_volume 48
_journal_year 2012
_chemical_formula_sum 'C134 H329 Ag34 F6 N O45 S26 W6'
_chemical_formula_weight 8393.22
_chemical_name_systematic
;
?
;
_space_group_IT_number 114
_symmetry_cell_setting tetragonal
_symmetry_Int_Tables_number 114
_symmetry_space_group_name_Hall 'P -4 2n'
_symmetry_space_group_name_H-M 'P -4 21 c'
_atom_sites_solution_hydrogens geom
_atom_sites_solution_primary direct
_atom_sites_solution_secondary difmap
_audit_creation_method SHELXL-97
_cell_angle_alpha 90.00
_cell_angle_beta 90.00
_cell_angle_gamma 90.00
_cell_formula_units_Z 8
_cell_length_a 37.905(3)
_cell_length_b 37.905(3)
_cell_length_c 35.309(3)
_cell_measurement_reflns_used 255563
_cell_measurement_temperature 296(2)
_cell_measurement_theta_max 25.00
_cell_measurement_theta_min 1.33
_cell_volume 50732(7)
_computing_cell_refinement PROCESS-AUTO
_computing_data_collection 'PROCESS-AUTO (Rigaku, 1998)'
_computing_data_reduction PROCESS-AUTO
_computing_molecular_graphics 'SHELXTL (Bruker 1998)'
_computing_structure_refinement 'SHELXTL (Bruker 1998)'
_computing_structure_solution 'SHELXTL (Bruker 1998)'
_diffrn_ambient_temperature 296(2)
_diffrn_detector_area_resol_mean 0.01
_diffrn_measured_fraction_theta_full 0.999
_diffrn_measured_fraction_theta_max 0.999
_diffrn_measurement_device_type 'Rigaku RAXIS RAPID IP'
_diffrn_measurement_method '\w scans'
_diffrn_radiation_monochromator graphite
_diffrn_radiation_source 'fine-focus sealed tube'
_diffrn_radiation_type MoK\a
_diffrn_radiation_wavelength 0.71073
_diffrn_reflns_av_R_equivalents 0.1894
_diffrn_reflns_av_sigmaI/netI 0.1601
_diffrn_reflns_limit_h_max 44
_diffrn_reflns_limit_h_min -45
_diffrn_reflns_limit_k_max 45
_diffrn_reflns_limit_k_min -43
_diffrn_reflns_limit_l_max 41
_diffrn_reflns_limit_l_min -24
_diffrn_reflns_number 255563
_diffrn_reflns_theta_full 25.00
_diffrn_reflns_theta_max 25.00
_diffrn_reflns_theta_min 1.33
_exptl_absorpt_coefficient_mu 5.532
_exptl_absorpt_correction_T_max 0.8738
_exptl_absorpt_correction_T_min 0.8061
_exptl_absorpt_correction_type multi-scan
_exptl_absorpt_process_details 'ABSCOR (Higashi, T. 1995)'
_exptl_crystal_colour colorless
_exptl_crystal_density_diffrn 2.198
_exptl_crystal_density_method 'not measured'
_exptl_crystal_description block
_exptl_crystal_F_000 32096
_exptl_crystal_size_max 0.26
_exptl_crystal_size_mid 0.25
_exptl_crystal_size_min 0.22
_refine_diff_density_max 1.537
_refine_diff_density_min -1.137
_refine_diff_density_rms 0.202
_refine_ls_abs_structure_details 'Flack H D (1983), Acta Cryst. A39, 876-881'
_refine_ls_abs_structure_Flack -0.026(7)
_refine_ls_extinction_method none
_refine_ls_goodness_of_fit_ref 1.000
_refine_ls_hydrogen_treatment constr
_refine_ls_matrix_type full
_refine_ls_number_parameters 990
_refine_ls_number_reflns 44663
_refine_ls_number_restraints 60
_refine_ls_restrained_S_all 1.000
_refine_ls_R_factor_all 0.1954
_refine_ls_R_factor_gt 0.0649
_refine_ls_shift/su_max 0.004
_refine_ls_shift/su_mean 0.000
_refine_ls_structure_factor_coef Fsqd
_refine_ls_weighting_details 'calc w=1/[\s^2^(Fo^2^)+(0.0663P)^2^+523.9028P] where P=(Fo^2^+2Fc^2^)/3'
_refine_ls_weighting_scheme calc
_refine_ls_wR_factor_gt 0.1394
_refine_ls_wR_factor_ref 0.1984
_reflns_number_gt 19835
_reflns_number_total 44663
_reflns_threshold_expression >2sigma(I)
_cod_data_source_file c2cc32321d.txt
_cod_data_source_block 8
_cod_database_code 7107813

loop_
_symmetry_equiv_pos_as_xyz
'x, y, z'
'-x, -y, z'
'y, -x, -z'
'-y, x, -z'
'-x+1/2, y+1/2, -z+1/2'
'x+1/2, -y+1/2, -z+1/2'
'-y+1/2, -x+1/2, z+1/2'
'y+1/2, x+1/2, z+1/2'

loop_
_atom_site_label
_atom_site_type_symbol
_atom_site_fract_x
_atom_site_fract_y
_atom_site_fract_z
_atom_site_U_iso_or_equiv
_atom_site_adp_type
_atom_site_occupancy
_atom_site_symmetry_multiplicity
_atom_site_calc_flag
_atom_site_refinement_flags
Ag1 Ag 0.57107(8) 2.73857(9) -0.32866(9) 0.1212(10) Uani 1 1 d .
Ag2 Ag 0.77773(7) 2.81748(7) -0.20448(9) 0.1060(9) Uani 1 1 d .
Ag3 Ag 0.60681(7) 2.84289(7) -0.26473(9) 0.1113(9) Uani 1 1 d .
Ag4 Ag 0.56466(6) 2.59793(6) -0.23155(7) 0.0827(7) Uani 1 1 d .
Ag5 Ag 0.79940(6) 2.75981(6) -0.26875(7) 0.0813(7) Uani 1 1 d .
Ag6 Ag 0.70552(7) 2.71354(7) -0.05692(7) 0.0928(8) Uani 1 1 d .
Ag7 Ag 0.54580(6) 2.71157(7) -0.13694(7) 0.0896(8) Uani 1 1 d .
Ag8 Ag 0.59508(7) 2.70322(7) -0.05961(7) 0.0992(8) Uani 1 1 d .
Ag9 Ag 0.72348(8) 2.61969(7) -0.06027(7) 0.0957(8) Uani 1 1 d .
Ag10 Ag 0.49568(6) 2.67894(7) -0.26323(7) 0.0890(7) Uani 1 1 d .
Ag11 Ag 0.82441(7) 2.75479(7) -0.16696(7) 0.0942(8) Uani 1 1 d .
Ag12 Ag 0.61986(7) 2.63155(7) -0.09943(9) 0.1087(9) Uani 1 1 d .
Ag13 Ag 0.83530(7) 2.68722(7) -0.20568(8) 0.1048(9) Uani 1 1 d .
Ag14 Ag 0.72330(7) 2.65406(7) -0.30418(7) 0.0937(8) Uani 1 1 d .
Ag15 Ag 0.88497(6) 2.78456(7) -0.24775(7) 0.0941(8) Uani 1 1 d .
Ag16 Ag 0.47981(7) 2.72974(7) -0.19559(8) 0.0960(8) Uani 1 1 d .
Ag17 Ag 0.72704(7) 2.75266(7) -0.31459(7) 0.0881(7) Uani 1 1 d .
Ag18 Ag 0.57882(8) 2.63657(8) -0.31514(8) 0.1080(9) Uani 1 1 d .
Ag19 Ag 0.70186(7) 2.83650(8) -0.26213(8) 0.1149(9) Uani 1 1 d .
Ag20 Ag 0.54078(8) 2.78041(8) -0.25676(9) 0.1210(10) Uani 1 1 d .
Ag21 Ag 0.63084(8) 2.54638(7) -0.24300(9) 0.1154(10) Uani 1 1 d .
Ag22 Ag 0.64772(9) 2.57209(10) -0.15372(8) 0.1399(13) Uani 1 1 d .
Ag23 Ag 0.64557(9) 2.58465(9) -0.32410(9) 0.1362(12) Uani 1 1 d .
Ag24 Ag 0.77463(8) 2.61528(7) -0.23587(8) 0.1154(10) Uani 1 1 d .
Ag25 Ag 0.67427(9) 2.81603(8) -0.16030(10) 0.1438(14) Uani 1 1 d .
Ag26 Ag 0.57170(8) 2.79629(9) -0.16238(10) 0.1272(11) Uani 1 1 d .
Ag27 Ag 0.64141(8) 2.67671(10) 0.00260(8) 0.1267(11) Uani 1 1 d .
Ag28 Ag 0.63474(10) 2.77462(8) -0.07426(8) 0.1269(12) Uani 1 1 d .
Ag29 Ag 0.73748(10) 2.55778(7) -0.13050(8) 0.1288(12) Uani 1 1 d .
Ag30 Ag 0.64114(8) 2.69415(10) -0.35463(10) 0.1369(12) Uani 1 1 d .
Ag31 Ag 0.79876(8) 2.61601(11) -0.13665(10) 0.1561(15) Uani 1 1 d .
Ag32 Ag 0.63651(8) 2.80129(10) -0.33793(9) 0.1340(12) Uani 1 1 d .
Ag33 Ag 0.76189(7) 2.73232(7) -0.11465(7) 0.0924(8) Uani 1 1 d .
Ag34 Ag 0.71473(7) 2.56154(6) -0.23003(8) 0.0929(8) Uani 1 1 d .
W1 W 0.64964(3) 2.71104(3) -0.15895(3) 0.0469(2) Uani 1 1 d .
W2 W 0.71541(3) 2.65694(3) -0.16235(3) 0.0494(3) Uani 1 1 d .
W3 W 0.65631(3) 2.64688(3) -0.23190(3) 0.0493(3) Uani 1 1 d .
W4 W 0.73495(3) 2.71527(3) -0.21768(3) 0.0504(3) Uani 1 1 d .
W5 W 0.64836(3) 2.75349(3) -0.24118(3) 0.0588(3) Uani 1 1 d .
W6 W 0.58760(3) 2.69629(3) -0.22694(3) 0.0568(3) Uani 1 1 d .
C1 C 0.4914(6) 2.7768(6) -0.1149(6) 0.101(11) Uiso 1 1 d D
C2 C 0.4586(7) 2.7533(7) -0.1078(10) 0.145(15) Uiso 1 1 d D
H2A H 0.4467 2.7611 -0.0853 0.217 Uiso 1 1 calc R
H2B H 0.4659 2.7293 -0.1047 0.217 Uiso 1 1 calc R
H2C H 0.4429 2.7551 -0.1290 0.217 Uiso 1 1 calc R
C3 C 0.5281(9) 2.6391(9) -0.0712(10) 0.106(11) Uiso 1 1 d .
C4 C 0.4958(11) 2.6611(11) -0.0704(12) 0.156(17) Uiso 1 1 d .
H4A H 0.4777 2.6491 -0.0565 0.234 Uiso 1 1 calc R
H4B H 0.4879 2.6653 -0.0959 0.234 Uiso 1 1 calc R
H4C H 0.5009 2.6832 -0.0584 0.234 Uiso 1 1 calc R
C5 C 0.5423(10) 2.6312(10) -0.0283(11) 0.140(15) Uiso 1 1 d .
H5A H 0.5241 2.6198 -0.0140 0.210 Uiso 1 1 calc R
H5B H 0.5485 2.6531 -0.0163 0.210 Uiso 1 1 calc R
H5C H 0.5627 2.6162 -0.0295 0.210 Uiso 1 1 calc R
C6 C 0.4994(9) 2.5920(9) -0.3021(10) 0.105(11) Uiso 1 1 d .
C7 C 0.4836(10) 2.6090(10) -0.3392(11) 0.146(15) Uiso 1 1 d .
H7A H 0.4691 2.5919 -0.3520 0.219 Uiso 1 1 calc R
H7B H 0.5024 2.6162 -0.3556 0.219 Uiso 1 1 calc R
H7C H 0.4695 2.6291 -0.3326 0.219 Uiso 1 1 calc R
C8 C 0.6521(9) 2.5550(9) -0.0548(9) 0.095(10) Uiso 1 1 d .
C9 C 0.6444(10) 2.5719(10) -0.0179(10) 0.134(14) Uiso 1 1 d .
H9A H 0.6367 2.5543 -0.0002 0.202 Uiso 1 1 calc R
H9B H 0.6261 2.5892 -0.0212 0.202 Uiso 1 1 calc R
H9C H 0.6653 2.5831 -0.0085 0.202 Uiso 1 1 calc R
C10 C 0.7220(11) 2.4772(10) -0.1806(11) 0.122(13) Uiso 1 1 d .
C11 C 0.7588(14) 2.4789(13) -0.1897(15) 0.21(2) Uiso 1 1 d .
H11A H 0.7681 2.4554 -0.1918 0.314 Uiso 1 1 calc R
H11B H 0.7711 2.4914 -0.1701 0.314 Uiso 1 1 calc R
H11C H 0.7618 2.4910 -0.2134 0.314 Uiso 1 1 calc R
C12 C 0.8650(10) 2.7025(10) -0.2992(10) 0.114(12) Uiso 1 1 d .
C13 C 0.9004(8) 2.6866(8) -0.2938(9) 0.097(10) Uiso 1 1 d .
H13A H 0.9070 2.6738 -0.3162 0.146 Uiso 1 1 calc R
H13B H 0.8998 2.6707 -0.2726 0.146 Uiso 1 1 calc R
H13C H 0.9173 2.7049 -0.2890 0.146 Uiso 1 1 calc R
C14 C 0.8652(9) 2.7296(9) -0.3301(10) 0.119(12) Uiso 1 1 d .
H14A H 0.8713 2.7186 -0.3537 0.179 Uiso 1 1 calc R
H14B H 0.8823 2.7476 -0.3242 0.179 Uiso 1 1 calc R
H14C H 0.8423 2.7401 -0.3321 0.179 Uiso 1 1 calc R
C15 C 0.8374(9) 2.6757(9) -0.3069(10) 0.123(13) Uiso 1 1 d .
H15A H 0.8434 2.6629 -0.3295 0.184 Uiso 1 1 calc R
H15B H 0.8151 2.6873 -0.3103 0.184 Uiso 1 1 calc R
H15C H 0.8359 2.6597 -0.2859 0.184 Uiso 1 1 calc R
C16 C 0.9268(7) 2.8433(7) -0.3091(8) 0.073(8) Uiso 1 1 d .
C17 C 0.9592(9) 2.8642(9) -0.3186(10) 0.114(12) Uiso 1 1 d .
H17A H 0.9534 2.8819 -0.3370 0.171 Uiso 1 1 calc R
H17B H 0.9769 2.8488 -0.3287 0.171 Uiso 1 1 calc R
H17C H 0.9681 2.8754 -0.2961 0.171 Uiso 1 1 calc R
C18 C 0.9054(9) 2.8690(9) -0.2887(10) 0.122(13) Uiso 1 1 d .
H18A H 0.8982 2.8874 -0.3058 0.183 Uiso 1 1 calc R
H18B H 0.9189 2.8790 -0.2684 0.183 Uiso 1 1 calc R
H18C H 0.8848 2.8576 -0.2786 0.183 Uiso 1 1 calc R
C19 C 0.7292(7) 2.6994(7) -0.3932(8) 0.073(8) Uiso 1 1 d .
C20 C 0.7162(11) 2.6654(10) -0.4092(11) 0.144(15) Uiso 1 1 d .
H20A H 0.7270 2.6615 -0.4335 0.216 Uiso 1 1 calc R
H20B H 0.6911 2.6664 -0.4120 0.216 Uiso 1 1 calc R
H20C H 0.7224 2.6465 -0.3924 0.216 Uiso 1 1 calc R
C21 C 0.7779(8) 2.8284(8) -0.3293(8) 0.077(8) Uiso 1 1 d .
C22 C 0.7533(13) 2.8348(13) -0.3593(14) 0.21(2) Uiso 1 1 d .
H22A H 0.7646 2.8483 -0.3789 0.309 Uiso 1 1 calc R
H22B H 0.7335 2.8477 -0.3496 0.309 Uiso 1 1 calc R
H22C H 0.7454 2.8127 -0.3695 0.309 Uiso 1 1 calc R
C23 C 0.7681(8) 2.6981(8) -0.3862(9) 0.100(10) Uiso 1 1 d .
H23A H 0.7804 2.6968 -0.4099 0.151 Uiso 1 1 calc R
H23B H 0.7736 2.6777 -0.3712 0.151 Uiso 1 1 calc R
H23C H 0.7753 2.7190 -0.3728 0.151 Uiso 1 1 calc R
C24 C 0.7252(9) 2.8927(9) -0.1890(10) 0.099(10) Uiso 1 1 d .
C25 C 0.7531(10) 2.9073(10) -0.2176(11) 0.145(15) Uiso 1 1 d .
H25A H 0.7550 2.9324 -0.2147 0.218 Uiso 1 1 calc R
H25B H 0.7459 2.9018 -0.2429 0.218 Uiso 1 1 calc R
H25C H 0.7756 2.8966 -0.2125 0.218 Uiso 1 1 calc R
C26 C 0.8611(11) 2.8419(11) -0.1638(12) 0.136(14) Uiso 1 1 d .
C27 C 0.7306(9) 2.6690(8) 0.0299(9) 0.091(10) Uiso 1 1 d .
C28 C 0.7647(11) 2.6762(11) 0.0172(12) 0.161(17) Uiso 1 1 d .
H28A H 0.7801 2.6792 0.0386 0.241 Uiso 1 1 calc R
H28B H 0.7646 2.6974 0.0024 0.241 Uiso 1 1 calc R
H28C H 0.7729 2.6569 0.0020 0.241 Uiso 1 1 calc R
C29 C 0.7149(9) 2.7010(9) 0.0493(9) 0.111(11) Uiso 1 1 d .
H29A H 0.7278 2.7059 0.0720 0.166 Uiso 1 1 calc R
H29B H 0.6907 2.6964 0.0555 0.166 Uiso 1 1 calc R
H29C H 0.7162 2.7210 0.0326 0.166 Uiso 1 1 calc R
C30 C 0.7242(10) 2.6354(10) 0.0538(11) 0.144(15) Uiso 1 1 d .
H30A H 0.7380 2.6365 0.0765 0.216 Uiso 1 1 calc R
H30B H 0.7308 2.6150 0.0393 0.216 Uiso 1 1 calc R
H30C H 0.6996 2.6339 0.0603 0.216 Uiso 1 1 calc R
C31 C 0.7358(9) 2.8002(9) -0.0533(10) 0.097(10) Uiso 1 1 d .
C32 C 0.8474(8) 2.6951(10) -0.0951(10) 0.146(15) Uiso 1 1 d D
C33 C 0.8669(12) 2.8739(12) -0.1849(13) 0.182(19) Uiso 1 1 d .
H33A H 0.8765 2.8916 -0.1684 0.273 Uiso 1 1 calc R
H33B H 0.8449 2.8821 -0.1951 0.273 Uiso 1 1 calc R
H33C H 0.8832 2.8694 -0.2052 0.273 Uiso 1 1 calc R
C34 C 0.5184(10) 2.6070(10) -0.0931(11) 0.145(15) Uiso 1 1 d .
H34A H 0.4998 2.5947 -0.0802 0.217 Uiso 1 1 calc R
H34B H 0.5386 2.5919 -0.0953 0.217 Uiso 1 1 calc R
H34C H 0.5105 2.6137 -0.1179 0.217 Uiso 1 1 calc R
C35 C 0.9104(9) 2.8257(9) -0.3425(10) 0.123(13) Uiso 1 1 d .
H35A H 0.9041 2.8432 -0.3610 0.184 Uiso 1 1 calc R
H35B H 0.8895 2.8133 -0.3346 0.184 Uiso 1 1 calc R
H35C H 0.9268 2.8094 -0.3533 0.184 Uiso 1 1 calc R
C36 C 0.5947(10) 2.7646(10) -0.4135(10) 0.21(2) Uiso 1 1 d D
C37 C 0.5753(11) 2.8003(9) -0.4151(13) 0.18(2) Uiso 1 1 d D
H37A H 0.5645 2.8030 -0.4395 0.274 Uiso 1 1 calc R
H37B H 0.5918 2.8191 -0.4111 0.274 Uiso 1 1 calc R
H37C H 0.5575 2.8010 -0.3958 0.274 Uiso 1 1 calc R
C38 C 0.6205(12) 2.7649(14) -0.4471(17) 0.32(4) Uiso 1 1 d D
H38A H 0.6080 2.7711 -0.4698 0.482 Uiso 1 1 calc R
H38B H 0.6307 2.7418 -0.4501 0.482 Uiso 1 1 calc R
H38C H 0.6389 2.7818 -0.4425 0.482 Uiso 1 1 calc R
C39 C 0.5665(14) 2.7367(10) -0.4234(19) 0.31(4) Uiso 1 1 d D
H39A H 0.5547 2.7433 -0.4464 0.471 Uiso 1 1 calc R
H39B H 0.5496 2.7352 -0.4032 0.471 Uiso 1 1 calc R
H39C H 0.5776 2.7141 -0.4267 0.471 Uiso 1 1 calc R
C40 C 0.5697(12) 2.5138(11) -0.1832(12) 0.138(15) Uiso 1 1 d .
C41 C 0.5925(12) 2.4871(12) -0.1649(13) 0.170(18) Uiso 1 1 d .
H41A H 0.5794 2.4657 -0.1611 0.255 Uiso 1 1 calc R
H41B H 0.6005 2.4959 -0.1408 0.255 Uiso 1 1 calc R
H41C H 0.6125 2.4824 -0.1808 0.255 Uiso 1 1 calc R
C42 C 0.5445(11) 2.5042(11) -0.2171(12) 0.160(17) Uiso 1 1 d .
H42A H 0.5326 2.4824 -0.2117 0.240 Uiso 1 1 calc R
H42B H 0.5581 2.5016 -0.2398 0.240 Uiso 1 1 calc R
H42C H 0.5274 2.5226 -0.2204 0.240 Uiso 1 1 calc R
C43 C 0.6163(12) 2.5405(12) -0.0657(14) 0.179(19) Uiso 1 1 d .
H43A H 0.6091 2.5231 -0.0474 0.269 Uiso 1 1 calc R
H43B H 0.6177 2.5297 -0.0902 0.269 Uiso 1 1 calc R
H43C H 0.5994 2.5593 -0.0663 0.269 Uiso 1 1 calc R
C44 C 0.6799(14) 2.5235(14) -0.0575(15) 0.22(2) Uiso 1 1 d .
H44A H 0.6735 2.5053 -0.0399 0.333 Uiso 1 1 calc R
H44B H 0.7030 2.5322 -0.0515 0.333 Uiso 1 1 calc R
H44C H 0.6798 2.5141 -0.0827 0.333 Uiso 1 1 calc R
C45 C 0.4790(9) 2.7573(9) -0.3254(10) 0.105(11) Uiso 1 1 d .
C46 C 0.4519(12) 2.7650(12) -0.3005(13) 0.180(19) Uiso 1 1 d .
H46A H 0.4327 2.7757 -0.3141 0.270 Uiso 1 1 calc R
H46B H 0.4602 2.7811 -0.2815 0.270 Uiso 1 1 calc R
H46C H 0.4439 2.7437 -0.2886 0.270 Uiso 1 1 calc R
C47 C 0.4951(10) 2.7914(9) -0.3429(10) 0.130(13) Uiso 1 1 d .
H47A H 0.4775 2.8033 -0.3576 0.195 Uiso 1 1 calc R
H47B H 0.5146 2.7852 -0.3588 0.195 Uiso 1 1 calc R
H47C H 0.5031 2.8067 -0.3230 0.195 Uiso 1 1 calc R
C48 C 0.6104(9) 2.8950(13) -0.3526(13) 0.22(2) Uiso 1 1 d D
H48A H 0.6079 2.9170 -0.3658 0.329 Uiso 1 1 calc R
H48B H 0.5927 2.8933 -0.3333 0.329 Uiso 1 1 calc R
H48C H 0.6078 2.8759 -0.3701 0.329 Uiso 1 1 calc R
C49 C 0.5197(9) 2.5569(9) -0.3118(10) 0.114(12) Uiso 1 1 d .
H49A H 0.5041 2.5409 -0.3245 0.171 Uiso 1 1 calc R
H49B H 0.5281 2.5462 -0.2888 0.171 Uiso 1 1 calc R
H49C H 0.5394 2.5622 -0.3280 0.171 Uiso 1 1 calc R
C50 C 0.6944(11) 2.9083(12) -0.1989(12) 0.165(17) Uiso 1 1 d .
H50A H 0.6964 2.9334 -0.1959 0.247 Uiso 1 1 calc R
H50B H 0.6758 2.8996 -0.1830 0.247 Uiso 1 1 calc R
H50C H 0.6891 2.9029 -0.2249 0.247 Uiso 1 1 calc R
C51 C 0.7386(13) 2.9009(13) -0.1549(14) 0.19(2) Uiso 1 1 d .
H51A H 0.7402 2.9261 -0.1525 0.285 Uiso 1 1 calc R
H51B H 0.7617 2.8907 -0.1525 0.285 Uiso 1 1 calc R
H51C H 0.7235 2.8917 -0.1355 0.285 Uiso 1 1 calc R
C52 C 0.5600(12) 2.7306(10) 0.0234(15) 0.25(3) Uiso 1 1 d D
H52A H 0.5443 2.7412 0.0414 0.376 Uiso 1 1 calc R
H52B H 0.5663 2.7074 0.0318 0.376 Uiso 1 1 calc R
H52C H 0.5486 2.7292 -0.0008 0.376 Uiso 1 1 calc R
C53 C 0.5809(13) 2.7909(9) 0.0110(13) 0.23(3) Uiso 1 1 d D
H53A H 0.5628 2.7975 0.0288 0.346 Uiso 1 1 calc R
H53B H 0.5714 2.7915 -0.0142 0.346 Uiso 1 1 calc R
H53C H 0.6003 2.8070 0.0129 0.346 Uiso 1 1 calc R
C54 C 0.6111(12) 2.8601(11) -0.1033(13) 0.138(15) Uiso 1 1 d .
C55 C 0.6371(13) 2.8722(13) -0.0781(14) 0.19(2) Uiso 1 1 d .
H55A H 0.6306 2.8950 -0.0687 0.289 Uiso 1 1 calc R
H55B H 0.6593 2.8738 -0.0911 0.289 Uiso 1 1 calc R
H55C H 0.6391 2.8560 -0.0574 0.289 Uiso 1 1 calc R
C56 C 0.8344(14) 2.8358(14) -0.1331(15) 0.21(2) Uiso 1 1 d .
H56A H 0.8397 2.8506 -0.1118 0.318 Uiso 1 1 calc R
H56B H 0.8351 2.8115 -0.1254 0.318 Uiso 1 1 calc R
H56C H 0.8112 2.8414 -0.1424 0.318 Uiso 1 1 calc R
C57 C 0.8958(11) 2.8241(12) -0.1539(13) 0.173(19) Uiso 1 1 d .
H57A H 0.9083 2.8383 -0.1358 0.260 Uiso 1 1 calc R
H57B H 0.9098 2.8215 -0.1764 0.260 Uiso 1 1 calc R
H57C H 0.8912 2.8013 -0.1431 0.260 Uiso 1 1 calc R
C58 C 0.4768(9) 2.8146(6) -0.1190(11) 0.18(2) Uiso 1 1 d D
H58A H 0.4647 2.8212 -0.0962 0.275 Uiso 1 1 calc R
H58B H 0.4607 2.8155 -0.1400 0.275 Uiso 1 1 calc R
H58C H 0.4960 2.8307 -0.1234 0.275 Uiso 1 1 calc R
C59 C 0.4707(11) 2.5783(12) -0.2742(13) 0.175(18) Uiso 1 1 d .
H59A H 0.4561 2.5612 -0.2868 0.262 Uiso 1 1 calc R
H59B H 0.4563 2.5977 -0.2659 0.262 Uiso 1 1 calc R
H59C H 0.4818 2.5675 -0.2527 0.262 Uiso 1 1 calc R
C60 C 0.8004(9) 2.5606(9) -0.0607(10) 0.153(16) Uiso 1 1 d D
C61 C 0.7862(13) 2.5430(14) -0.0243(13) 0.26(3) Uiso 1 1 d D
H61A H 0.8044 2.5286 -0.0133 0.392 Uiso 1 1 calc R
H61B H 0.7662 2.5285 -0.0304 0.392 Uiso 1 1 calc R
H61C H 0.7793 2.5608 -0.0065 0.392 Uiso 1 1 calc R
C62 C 0.5792(13) 2.8609(13) -0.0882(14) 0.20(2) Uiso 1 1 d .
H62A H 0.5746 2.8841 -0.0784 0.294 Uiso 1 1 calc R
H62B H 0.5778 2.8440 -0.0680 0.294 Uiso 1 1 calc R
H62C H 0.5620 2.8553 -0.1072 0.294 Uiso 1 1 calc R
C63 C 0.7682(13) 2.7838(13) -0.0294(14) 0.20(2) Uiso 1 1 d .
H63A H 0.7768 2.8012 -0.0119 0.307 Uiso 1 1 calc R
H63B H 0.7868 2.7772 -0.0464 0.307 Uiso 1 1 calc R
H63C H 0.7603 2.7634 -0.0157 0.307 Uiso 1 1 calc R
C64 C 0.7124(13) 2.8019(13) -0.0187(14) 0.20(2) Uiso 1 1 d .
H64A H 0.7226 2.8178 -0.0005 0.302 Uiso 1 1 calc R
H64B H 0.7104 2.7788 -0.0077 0.302 Uiso 1 1 calc R
H64C H 0.6894 2.8102 -0.0259 0.302 Uiso 1 1 calc R
C65 C 0.4744(13) 2.7320(13) -0.3588(13) 0.19(2) Uiso 1 1 d .
H65A H 0.4559 2.7404 -0.3750 0.287 Uiso 1 1 calc R
H65B H 0.4684 2.7090 -0.3495 0.287 Uiso 1 1 calc R
H65C H 0.4961 2.7308 -0.3728 0.287 Uiso 1 1 calc R
C66 C 0.7880(15) 2.8577(15) -0.3153(16) 0.24(3) Uiso 1 1 d .
H66A H 0.7985 2.8719 -0.3348 0.353 Uiso 1 1 calc R
H66B H 0.8051 2.8534 -0.2957 0.353 Uiso 1 1 calc R
H66C H 0.7681 2.8700 -0.3048 0.353 Uiso 1 1 calc R
C67 C 0.7169(10) 2.7277(10) -0.4144(11) 0.142(15) Uiso 1 1 d .
H67A H 0.7282 2.7278 -0.4387 0.213 Uiso 1 1 calc R
H67B H 0.7222 2.7494 -0.4014 0.213 Uiso 1 1 calc R
H67C H 0.6919 2.7257 -0.4177 0.213 Uiso 1 1 calc R
C69 C 0.5477(13) 2.5251(14) -0.1466(15) 0.21(2) Uiso 1 1 d .
H69A H 0.5333 2.5058 -0.1385 0.314 Uiso 1 1 calc R
H69B H 0.5330 2.5449 -0.1527 0.314 Uiso 1 1 calc R
H69C H 0.5637 2.5315 -0.1267 0.314 Uiso 1 1 calc R
C70 C 0.5937(8) 2.7534(9) 0.0200(9) 0.156(16) Uiso 1 1 d D
C72 C 0.8615(16) 2.7308(10) -0.0808(17) 0.30(4) Uiso 1 1 d D
H72A H 0.8787 2.7268 -0.0612 0.456 Uiso 1 1 calc R
H72B H 0.8424 2.7445 -0.0708 0.456 Uiso 1 1 calc R
H72C H 0.8724 2.7432 -0.1014 0.456 Uiso 1 1 calc R
C73 C 0.5209(17) 2.8676(17) -0.2383(18) 0.22(2) Uiso 1 1 d .
C74 C 0.4909(15) 2.8449(15) -0.2237(15) 0.30(4) Uiso 1 1 d D
H74A H 0.4694 2.8583 -0.2241 0.446 Uiso 1 1 calc R
H74B H 0.4959 2.8377 -0.1982 0.446 Uiso 1 1 calc R
H74C H 0.4884 2.8245 -0.2395 0.446 Uiso 1 1 calc R
C75 C 0.5202(13) 2.8747(12) -0.2766(10) 0.19(2) Uiso 1 1 d D
H75A H 0.5029 2.8926 -0.2817 0.291 Uiso 1 1 calc R
H75B H 0.5142 2.8536 -0.2902 0.291 Uiso 1 1 calc R
H75C H 0.5430 2.8828 -0.2846 0.291 Uiso 1 1 calc R
C76 C 0.6046(11) 2.8814(11) -0.1357(12) 0.164(17) Uiso 1 1 d .
H76A H 0.5988 2.9050 -0.1277 0.246 Uiso 1 1 calc R
H76B H 0.5852 2.8718 -0.1498 0.246 Uiso 1 1 calc R
H76C H 0.6252 2.8820 -0.1514 0.246 Uiso 1 1 calc R
C77 C 0.6090(13) 2.7551(13) 0.0604(12) 0.28(3) Uiso 1 1 d D
H77A H 0.5910 2.7628 0.0776 0.419 Uiso 1 1 calc R
H77B H 0.6283 2.7715 0.0609 0.419 Uiso 1 1 calc R
H77C H 0.6172 2.7321 0.0677 0.419 Uiso 1 1 calc R
C78 C 0.7635(11) 2.5671(11) -0.3175(12) 0.132(14) Uiso 1 1 d .
C79 C 0.7685(11) 2.5309(11) -0.3000(11) 0.153(16) Uiso 1 1 d .
H79A H 0.7825 2.5166 -0.3167 0.229 Uiso 1 1 calc R
H79B H 0.7459 2.5200 -0.2963 0.229 Uiso 1 1 calc R
H79C H 0.7804 2.5332 -0.2761 0.229 Uiso 1 1 calc R
C80 C 0.7962(10) 2.5929(11) -0.3284(12) 0.151(16) Uiso 1 1 d .
H80A H 0.8118 2.5809 -0.3456 0.227 Uiso 1 1 calc R
H80B H 0.8089 2.5992 -0.3059 0.227 Uiso 1 1 calc R
H80C H 0.7873 2.6139 -0.3403 0.227 Uiso 1 1 calc R
C81 C 0.8634(10) 2.5902(10) -0.2033(11) 0.120(13) Uiso 1 1 d .
C82 C 0.7436(14) 2.8298(14) -0.0764(14) 0.20(2) Uiso 1 1 d .
H82A H 0.7543 2.8479 -0.0613 0.307 Uiso 1 1 calc R
H82B H 0.7222 2.8386 -0.0875 0.307 Uiso 1 1 calc R
H82C H 0.7596 2.8229 -0.0961 0.307 Uiso 1 1 calc R
C83 C 0.8738(11) 2.5954(11) -0.2456(11) 0.159(17) Uiso 1 1 d .
H83A H 0.8929 2.5799 -0.2518 0.238 Uiso 1 1 calc R
H83B H 0.8809 2.6194 -0.2496 0.238 Uiso 1 1 calc R
H83C H 0.8539 2.5901 -0.2614 0.238 Uiso 1 1 calc R
C84 C 0.8855(16) 2.6046(16) -0.1711(17) 0.26(3) Uiso 1 1 d .
H84A H 0.9069 2.5912 -0.1691 0.393 Uiso 1 1 calc R
H84B H 0.8725 2.6027 -0.1478 0.393 Uiso 1 1 calc R
H84C H 0.8910 2.6289 -0.1759 0.393 Uiso 1 1 calc R
C87 C 0.6965(12) 2.4610(12) -0.2131(13) 0.19(2) Uiso 1 1 d .
H87A H 0.7031 2.4369 -0.2179 0.279 Uiso 1 1 calc R
H87B H 0.6990 2.4745 -0.2359 0.279 Uiso 1 1 calc R
H87C H 0.6725 2.4619 -0.2047 0.279 Uiso 1 1 calc R
C88 C 0.5363(17) 2.8895(17) -0.2114(13) 0.34(4) Uiso 1 1 d D
H88A H 0.5228 2.9109 -0.2093 0.507 Uiso 1 1 calc R
H88B H 0.5600 2.8951 -0.2190 0.507 Uiso 1 1 calc R
H88C H 0.5368 2.8778 -0.1874 0.507 Uiso 1 1 calc R
C89 C 0.5120(7) 2.7765(8) -0.0774(8) 0.126(13) Uiso 1 1 d D
H89A H 0.4969 2.7845 -0.0573 0.189 Uiso 1 1 calc R
H89B H 0.5320 2.7918 -0.0793 0.189 Uiso 1 1 calc R
H89C H 0.5198 2.7529 -0.0720 0.189 Uiso 1 1 calc R
C90 C 0.7233(13) 2.4644(13) -0.1392(14) 0.19(2) Uiso 1 1 d .
H90A H 0.7325 2.4408 -0.1385 0.291 Uiso 1 1 calc R
H90B H 0.7000 2.4647 -0.1287 0.291 Uiso 1 1 calc R
H90C H 0.7384 2.4797 -0.1248 0.291 Uiso 1 1 calc R
C91 C 0.8437(14) 2.5542(13) -0.1957(15) 0.21(2) Uiso 1 1 d .
H91A H 0.8601 2.5351 -0.1983 0.322 Uiso 1 1 calc R
H91B H 0.8249 2.5514 -0.2136 0.322 Uiso 1 1 calc R
H91C H 0.8342 2.5543 -0.1705 0.322 Uiso 1 1 calc R
C92 C 0.7397(11) 2.5662(11) -0.3508(11) 0.156(16) Uiso 1 1 d .
H92A H 0.7505 2.5527 -0.3707 0.234 Uiso 1 1 calc R
H92B H 0.7354 2.5898 -0.3595 0.234 Uiso 1 1 calc R
H92C H 0.7177 2.5554 -0.3438 0.234 Uiso 1 1 calc R
C93 C 0.8048(11) 2.8095(11) -0.3495(12) 0.156(17) Uiso 1 1 d .
H93A H 0.8140 2.8242 -0.3694 0.234 Uiso 1 1 calc R
H93B H 0.7949 2.7885 -0.3603 0.234 Uiso 1 1 calc R
H93C H 0.8235 2.8034 -0.3324 0.234 Uiso 1 1 calc R
C94 C 0.8799(14) 2.6756(14) -0.1115(17) 0.34(4) Uiso 1 1 d D
H94A H 0.8979 2.6739 -0.0923 0.515 Uiso 1 1 calc R
H94B H 0.8889 2.6885 -0.1327 0.515 Uiso 1 1 calc R
H94C H 0.8731 2.6524 -0.1194 0.515 Uiso 1 1 calc R
C95 C 0.6735(11) 2.8968(15) -0.3676(14) 0.29(4) Uiso 1 1 d D
H95A H 0.6695 2.9188 -0.3803 0.441 Uiso 1 1 calc R
H95B H 0.6700 2.8777 -0.3850 0.441 Uiso 1 1 calc R
H95C H 0.6973 2.8961 -0.3582 0.441 Uiso 1 1 calc R
C97 C 0.6006(11) 2.6251(11) -0.4046(9) 0.21(2) Uiso 1 1 d D
C98 C 0.6250(12) 2.6370(13) -0.4370(15) 0.25(3) Uiso 1 1 d D
H98A H 0.6140 2.6321 -0.4609 0.377 Uiso 1 1 calc R
H98B H 0.6470 2.6244 -0.4355 0.377 Uiso 1 1 calc R
H98C H 0.6294 2.6619 -0.4349 0.377 Uiso 1 1 calc R
C99 C 0.6474(9) 2.8932(8) -0.3341(10) 0.19(2) Uiso 1 1 d D
C101 C 0.6513(13) 2.9281(13) -0.3119(12) 0.26(3) Uiso 1 1 d D
H10A H 0.6477 2.9477 -0.3287 0.393 Uiso 1 1 calc R
H10B H 0.6746 2.9295 -0.3011 0.393 Uiso 1 1 calc R
H10C H 0.6341 2.9289 -0.2919 0.393 Uiso 1 1 calc R
C102 C 0.8364(13) 2.5765(15) -0.0497(16) 0.32(4) Uiso 1 1 d D
H10D H 0.8496 2.5596 -0.0352 0.486 Uiso 1 1 calc R
H10E H 0.8327 2.5974 -0.0348 0.486 Uiso 1 1 calc R
H10F H 0.8493 2.5824 -0.0722 0.486 Uiso 1 1 calc R
C103 C 0.809(2) 2.5298(16) -0.0877(15) 0.45(6) Uiso 1 1 d D
H10G H 0.8237 2.5129 -0.0748 0.669 Uiso 1 1 calc R
H10H H 0.8214 2.5387 -0.1095 0.669 Uiso 1 1 calc R
H10I H 0.7876 2.5186 -0.0956 0.669 Uiso 1 1 calc R
C104 C 0.5957(15) 2.5851(10) -0.4101(17) 0.28(3) Uiso 1 1 d D
H10J H 0.5829 2.5809 -0.4331 0.413 Uiso 1 1 calc R
H10K H 0.5827 2.5756 -0.3890 0.413 Uiso 1 1 calc R
H10L H 0.6184 2.5739 -0.4115 0.413 Uiso 1 1 calc R
C105 C 0.5644(12) 2.6418(16) -0.413(2) 0.40(5) Uiso 1 1 d D
H10M H 0.5556 2.6327 -0.4369 0.593 Uiso 1 1 calc R
H10N H 0.5668 2.6669 -0.4150 0.593 Uiso 1 1 calc R
H10O H 0.5481 2.6360 -0.3934 0.593 Uiso 1 1 calc R
O1 O 0.6434(3) 2.7009(3) -0.2235(4) 0.044(4) Uiso 1 1 d .
O2 O 0.6048(4) 2.6483(4) -0.2201(4) 0.053(4) Uiso 1 1 d .
O3 O 0.6503(4) 2.7565(4) -0.1782(4) 0.062(4) Uiso 1 1 d .
O4 O 0.6640(4) 2.6583(4) -0.1629(4) 0.049(4) Uiso 1 1 d .
O5 O 0.7011(3) 2.7106(3) -0.1704(4) 0.037(3) Uiso 1 1 d .
O6 O 0.7567(4) 2.6781(4) -0.1858(4) 0.049(4) Uiso 1 1 d .
O7 O 0.7240(4) 2.6128(4) -0.1693(5) 0.074(5) Uiso 1 1 d .
O8 O 0.7026(3) 2.6635(3) -0.2260(4) 0.044(4) Uiso 1 1 d .
O9 O 0.6606(4) 2.6029(4) -0.2190(4) 0.061(5) Uiso 1 1 d .
O10 O 0.6024(4) 2.7007(4) -0.1669(4) 0.056(4) Uiso 1 1 d .
O11 O 0.7242(4) 2.6607(4) -0.1158(4) 0.051(4) Uiso 1 1 d .
O12 O 0.7619(4) 2.7495(4) -0.2003(4) 0.048(4) Uiso 1 1 d .
O13 O 0.7559(4) 2.7023(4) -0.2595(4) 0.061(4) Uiso 1 1 d .
O14 O 0.5973(4) 2.7462(4) -0.2290(4) 0.061(4) Uiso 1 1 d .
O15 O 0.5837(4) 2.6928(4) -0.2758(4) 0.051(4) Uiso 1 1 d .
O16 O 0.6538(3) 2.6450(3) -0.2801(4) 0.040(3) Uiso 1 1 d .
O17 O 0.6982(4) 2.7422(4) -0.2393(4) 0.050(4) Uiso 1 1 d .
O18 O 0.6506(4) 2.7143(3) -0.1112(4) 0.041(3) Uiso 1 1 d .
O20 O 0.6512(5) 2.8001(5) -0.2373(5) 0.082(5) Uiso 1 1 d .
O21 O 0.5445(4) 2.6944(4) -0.2107(5) 0.073(5) Uiso 1 1 d .
O19 O 0.6449(4) 2.7489(4) -0.2879(4) 0.053(4) Uiso 1 1 d .
S1 S 0.8409(2) 2.8086(2) -0.1989(2) 0.095(3) Uiso 1 1 d .
S2 S 0.7211(2) 2.8445(2) -0.1947(2) 0.088(2) Uiso 1 1 d .
S3 S 0.6202(2) 2.8162(2) -0.1231(2) 0.093(3) Uiso 1 1 d .
S4 S 0.5139(2) 2.7649(2) -0.1531(2) 0.089(2) Uiso 1 1 d .
S5 S 0.5275(2) 2.6235(2) -0.2783(2) 0.090(3) Uiso 1 1 d .
S6 S 0.5936(2) 2.5580(2) -0.1898(3) 0.100(3) Uiso 1 1 d .
S7 S 0.6537(3) 2.8537(3) -0.3078(3) 0.127(3) Uiso 1 1 d .
S8 S 0.75689(19) 2.80242(19) -0.2899(2) 0.072(2) Uiso 1 1 d .
S9 S 0.8526(2) 2.72778(19) -0.2556(2) 0.075(2) Uiso 1 1 d .
S10 S 0.7065(2) 2.7017(2) -0.3460(2) 0.081(2) Uiso 1 1 d .
S11 S 0.6662(2) 2.5897(2) -0.0900(2) 0.078(2) Uiso 1 1 d .
S12 S 0.5159(3) 2.7353(3) -0.2970(3) 0.111(3) Uiso 1 1 d .
S13 S 0.6246(3) 2.6317(3) -0.3627(3) 0.126(4) Uiso 1 1 d .
S14 S 0.6611(3) 2.5294(3) -0.2973(3) 0.147(4) Uiso 1 1 d .
S15 S 0.7357(2) 2.5940(2) -0.2843(3) 0.103(3) Uiso 1 1 d .
S16 S 0.93918(19) 2.80957(19) -0.2730(2) 0.074(2) Uiso 1 1 d .
S17 S 0.8249(3) 2.6240(3) -0.1968(3) 0.106(3) Uiso 1 1 d .
S18 S 0.6154(3) 2.7531(3) -0.3731(3) 0.134(4) Uiso 1 1 d .
S19 S 0.5650(2) 2.6620(2) -0.0984(2) 0.090(3) Uiso 1 1 d .
S20 S 0.7017(2) 2.6637(2) -0.0156(2) 0.091(3) Uiso 1 1 d .
S21 S 0.7733(3) 2.5866(3) -0.0851(3) 0.111(3) Uiso 1 1 d .
S22 S 0.6255(2) 2.7407(2) -0.0164(3) 0.101(3) Uiso 1 1 d .
S23 S 0.7041(3) 2.5251(3) -0.1761(3) 0.107(3) Uiso 1 1 d .
S24 S 0.7163(2) 2.7696(2) -0.0880(2) 0.085(2) Uiso 1 1 d .
S25 S 0.8155(2) 2.7017(2) -0.1316(2) 0.090(2) Uiso 1 1 d .
S26 S 0.5580(3) 2.8327(3) -0.2258(3) 0.115(3) Uiso 1 1 d .
C106 C 0.8382(19) 2.6741(15) -0.0586(17) 0.43(6) Uiso 1 1 d D
H10P H 0.8577 2.6749 -0.0414 0.646 Uiso 1 1 calc R
H10Q H 0.8332 2.6500 -0.0652 0.646 Uiso 1 1 calc R
H10R H 0.8178 2.6843 -0.0469 0.646 Uiso 1 1 calc R
F1 F 0.5859(7) 2.6344(7) 0.1276(7) 0.217(12) Uiso 1 1 d D
F2 F 0.5935(8) 2.5923(6) 0.0957(9) 0.245(14) Uiso 1 1 d D
F3 F 0.5542(7) 2.6249(9) 0.0841(8) 0.261(16) Uiso 1 1 d D
O22 O 0.6310(9) 2.6655(9) 0.0836(8) 0.200(14) Uiso 1 1 d D
O23 O 0.6026(7) 2.6447(7) 0.0333(8) 0.144(9) Uiso 1 1 d D
C96 C 0.6090(11) 2.6479(13) 0.0669(8) 0.19(2) Uiso 1 1 d D
C108 C 0.6376(14) 2.4583(16) -0.2962(13) 0.39(5) Uiso 1 1 d D
H10S H 0.6227 2.4417 -0.3091 0.579 Uiso 1 1 calc R
H10T H 0.6294 2.4613 -0.2706 0.579 Uiso 1 1 calc R
H10U H 0.6614 2.4496 -0.2958 0.579 Uiso 1 1 calc R
C107 C 0.6365(8) 2.4941(10) -0.3170(7) 0.28(3) Uiso 1 1 d D
C109 C 0.5970(8) 2.5002(13) -0.3263(13) 0.22(2) Uiso 1 1 d D
H10V H 0.5875 2.4795 -0.3382 0.335 Uiso 1 1 calc R
H10W H 0.5948 2.5199 -0.3431 0.335 Uiso 1 1 calc R
H10X H 0.5843 2.5049 -0.3033 0.335 Uiso 1 1 calc R
C110 C 0.6541(6) 2.4871(6) -0.3558(6) 0.33(4) Uiso 1 1 d D
H11D H 0.6409 2.4695 -0.3693 0.490 Uiso 1 1 calc R
H11E H 0.6778 2.4789 -0.3519 0.490 Uiso 1 1 calc R
H11F H 0.6545 2.5085 -0.3703 0.490 Uiso 1 1 calc R
C100 C 0.5859(6) 2.6244(6) 0.0939(6) 0.62(11) Uiso 1 1 d RD

loop_
_atom_site_aniso_label
_atom_site_aniso_U_11
_atom_site_aniso_U_22
_atom_site_aniso_U_33
_atom_site_aniso_U_23
_atom_site_aniso_U_13
_atom_site_aniso_U_12
Ag1 0.116(2) 0.140(3) 0.108(2) 0.013(2) -0.0060(18) 0.003(2)
Ag2 0.0775(18) 0.0905(19) 0.150(3) 0.0069(17) 0.0139(17) -0.0045(15)
Ag3 0.0885(19) 0.107(2) 0.138(2) 0.0420(19) 0.0027(17) 0.0099(15)
Ag4 0.0726(15) 0.0791(16) 0.0964(18) -0.0009(14) -0.0049(14) -0.0078(12)
Ag5 0.0712(15) 0.0893(17) 0.0836(16) 0.0227(14) 0.0167(13) 0.0014(12)
Ag6 0.0931(19) 0.0995(19) 0.0859(17) -0.0067(15) 0.0123(14) -0.0195(15)
Ag7 0.0713(16) 0.109(2) 0.0885(17) 0.0107(15) 0.0229(13) 0.0115(14)
Ag8 0.104(2) 0.114(2) 0.0795(18) 0.0053(15) 0.0179(15) -0.0040(16)
Ag9 0.132(2) 0.0907(18) 0.0638(16) 0.0165(13) 0.0125(15) 0.0081(16)
Ag10 0.0640(15) 0.1065(19) 0.0965(18) 0.0026(16) -0.0019(14) 0.0063(13)
Ag11 0.0849(17) 0.109(2) 0.0891(18) 0.0082(15) -0.0001(14) -0.0133(15)
Ag12 0.091(2) 0.098(2) 0.136(2) 0.0178(18) -0.0056(18) -0.0067(16)
Ag13 0.0886(19) 0.0889(19) 0.137(2) 0.0294(17) 0.0160(17) 0.0031(15)
Ag14 0.108(2) 0.0884(18) 0.0848(17) 0.0077(14) 0.0336(15) -0.0038(15)
Ag15 0.0672(15) 0.111(2) 0.104(2) 0.0213(16) 0.0034(13) -0.0227(14)
Ag16 0.0792(17) 0.104(2) 0.104(2) 0.0026(16) -0.0070(15) 0.0049(15)
Ag17 0.1024(19) 0.0914(18) 0.0704(16) 0.0145(13) 0.0021(14) -0.0198(15)
Ag18 0.121(2) 0.118(2) 0.0855(19) -0.0050(16) -0.0149(16) -0.0199(18)
Ag19 0.103(2) 0.127(2) 0.114(2) 0.0210(19) 0.0146(18) -0.0214(17)
Ag20 0.108(2) 0.124(2) 0.131(3) 0.043(2) 0.0146(19) 0.0151(18)
Ag21 0.126(2) 0.0782(18) 0.142(3) -0.0098(17) -0.017(2) -0.0246(16)
Ag22 0.131(3) 0.210(4) 0.079(2) 0.023(2) -0.0175(18) -0.076(3)
Ag23 0.128(3) 0.156(3) 0.126(3) -0.056(2) 0.031(2) -0.040(2)
Ag24 0.145(3) 0.097(2) 0.104(2) -0.0031(17) 0.0314(19) -0.0071(18)
Ag25 0.143(3) 0.116(2) 0.172(3) -0.061(2) 0.079(2) -0.052(2)
Ag26 0.097(2) 0.147(3) 0.137(3) 0.000(2) 0.0083(19) -0.0163(19)
Ag27 0.101(2) 0.195(3) 0.084(2) 0.014(2) 0.0048(16) -0.001(2)
Ag28 0.209(4) 0.094(2) 0.0773(19) -0.0100(15) 0.010(2) -0.010(2)
Ag29 0.203(3) 0.0820(19) 0.101(2) 0.0216(16) 0.027(2) 0.029(2)
Ag30 0.099(2) 0.153(3) 0.159(3) 0.009(2) 0.008(2) -0.018(2)
Ag31 0.102(2) 0.250(4) 0.116(3) 0.077(3) 0.015(2) 0.032(3)
Ag32 0.103(2) 0.186(3) 0.112(2) 0.065(2) 0.0121(18) 0.018(2)
Ag33 0.0878(18) 0.104(2) 0.0857(18) -0.0107(15) 0.0095(14) -0.0060(15)
Ag34 0.0941(18) 0.0783(16) 0.106(2) 0.0112(15) 0.0186(16) 0.0086(13)
W1 0.0468(6) 0.0528(6) 0.0411(6) 0.0014(5) 0.0054(5) -0.0037(5)
W2 0.0512(6) 0.0477(6) 0.0493(6) 0.0079(5) 0.0001(5) -0.0028(5)
W3 0.0498(6) 0.0500(6) 0.0481(6) -0.0021(5) 0.0040(5) -0.0068(5)
W4 0.0447(6) 0.0566(7) 0.0500(6) 0.0091(5) 0.0056(5) -0.0069(5)
W5 0.0562(7) 0.0609(7) 0.0594(7) 0.0139(6) 0.0022(6) -0.0018(5)
W6 0.0453(6) 0.0656(7) 0.0594(7) 0.0050(6) -0.0013(5) -0.0045(5)

loop_
_atom_type_symbol
_atom_type_description
_atom_type_scat_dispersion_real
_atom_type_scat_dispersion_imag
_atom_type_scat_source
O O 0.0106 0.0060 'International Tables Vol C Tables 4.2.6.8 and 6.1.1.4'
F F 0.0171 0.0103 'International Tables Vol C Tables 4.2.6.8 and 6.1.1.4'
S S 0.1246 0.1234 'International Tables Vol C Tables 4.2.6.8 and 6.1.1.4'
Ag Ag -0.8971 1.1015 'International Tables Vol C Tables 4.2.6.8 and 6.1.1.4'
W W -0.8490 6.8722 'International Tables Vol C Tables 4.2.6.8 and 6.1.1.4'
C C 0.0033 0.0016 'International Tables Vol C Tables 4.2.6.8 and 6.1.1.4'
H H 0.0000 0.0000 'International Tables Vol C Tables 4.2.6.8 and 6.1.1.4'
N N 0.0061 0.0033 'International Tables Vol C Tables 4.2.6.8 and 6.1.1.4'

loop_
_geom_angle_atom_site_label_1
_geom_angle_atom_site_label_2
_geom_angle_atom_site_label_3
_geom_angle
_geom_angle_site_symmetry_1
_geom_angle_site_symmetry_3
S18 Ag1 S12 161.9(4) . .
S18 Ag1 O15 120.1(4) . .
S12 Ag1 O15 77.8(4) . .
S18 Ag1 Ag20 131.7(3) . .
S12 Ag1 Ag20 48.6(3) . .
O15 Ag1 Ag20 80.1(3) . .
S18 Ag1 Ag30 50.1(3) . .
S12 Ag1 Ag30 145.0(3) . .
O15 Ag1 Ag30 73.0(3) . .
Ag20 Ag1 Ag30 140.02(13) . .
S2 Ag2 S1 158.3(3) . .
S2 Ag2 Ag11 137.8(2) . .
S1 Ag2 Ag11 47.7(2) . .
S2 Ag2 Ag5 127.7(2) . .
S1 Ag2 Ag5 73.4(2) . .
Ag11 Ag2 Ag5 69.85(8) . .
S26 Ag3 S7 176.1(4) . .
S26 Ag3 O20 101.2(5) . .
S7 Ag3 O20 81.9(5) . .
S26 Ag3 Ag32 131.7(3) . .
S7 Ag3 Ag32 46.5(3) . .
O20 Ag3 Ag32 76.2(4) . .
S5 Ag4 S6 164.2(3) . .
S5 Ag4 O2 99.3(4) . .
S6 Ag4 O2 96.2(4) . .
S5 Ag4 Ag21 128.7(2) . .
S6 Ag4 Ag21 47.9(2) . .
O2 Ag4 Ag21 90.6(3) . .
S5 Ag4 Ag18 45.8(2) . .
S6 Ag4 Ag18 138.8(2) . .
O2 Ag4 Ag18 72.9(3) . .
Ag21 Ag4 Ag18 91.73(10) . .
S8 Ag5 S9 164.8(3) . .
S8 Ag5 Ag17 47.44(18) . .
S9 Ag5 Ag17 140.9(2) . .
S8 Ag5 Ag2 66.15(19) . .
S9 Ag5 Ag2 114.6(2) . .
Ag17 Ag5 Ag2 101.16(9) . .
S20 Ag6 S24 167.9(3) . .
S20 Ag6 Ag33 129.6(2) . .
S24 Ag6 Ag33 51.2(2) . .
S4 Ag7 O10 118.7(4) . .
S4 Ag7 S19 157.7(3) . .
O10 Ag7 S19 81.3(4) . .
S4 Ag7 Ag16 45.9(2) . .
O10 Ag7 Ag16 115.4(4) . .
S19 Ag7 Ag16 137.3(2) . .
S4 Ag7 Ag8 123.6(2) . .
O10 Ag7 Ag8 81.1(4) . .
S19 Ag7 Ag8 45.4(2) . .
Ag16 Ag7 Ag8 162.89(10) . .
S19 Ag8 S22 174.9(3) . .
S19 Ag8 Ag27 119.1(2) . .
S22 Ag8 Ag27 56.3(2) . .
S19 Ag8 Ag28 134.7(2) . .
S22 Ag8 Ag28 50.2(2) . .
Ag27 Ag8 Ag28 97.45(12) . .
S19 Ag8 Ag12 47.8(2) . .
S22 Ag8 Ag12 130.2(3) . .
Ag27 Ag8 Ag12 82.23(11) . .
Ag28 Ag8 Ag12 121.26(11) . .
S19 Ag8 Ag7 46.9(2) . .
S22 Ag8 Ag7 137.9(3) . .
Ag27 Ag8 Ag7 165.20(13) . .
Ag28 Ag8 Ag7 92.96(10) . .
Ag12 Ag8 Ag7 83.38(9) . .
S21 Ag9 S20 148.1(3) . .
S21 Ag9 O11 91.6(4) . .
S20 Ag9 O11 94.9(4) . .
S21 Ag9 S11 105.7(3) . .
S20 Ag9 S11 105.7(3) . .
O11 Ag9 S11 88.0(4) . .
S5 Ag10 S16 131.7(3) . 6_4:4
S5 Ag10 S12 117.4(3) . .
S16 Ag10 S12 110.2(3) 6_4:4 .
S5 Ag10 Ag16 141.2(2) . .
S16 Ag10 Ag16 49.13(18) 6_4:4 .
S12 Ag10 Ag16 84.3(2) . .
S25 Ag11 S1 172.6(3) . .
S25 Ag11 Ag13 61.8(2) . .
S1 Ag11 Ag13 118.9(2) . .
S25 Ag11 Ag33 49.8(2) . .
S1 Ag11 Ag33 134.7(2) . .
Ag13 Ag11 Ag33 98.30(10) . .
S25 Ag11 Ag2 138.8(2) . .
S1 Ag11 Ag2 48.0(2) . .
Ag13 Ag11 Ag2 121.73(11) . .
Ag33 Ag11 Ag2 91.57(10) . .
S19 Ag12 S11 164.3(3) . .
S19 Ag12 Ag22 130.7(2) . .
S11 Ag12 Ag22 50.4(2) . .
S19 Ag12 Ag8 47.5(2) . .
S11 Ag12 Ag8 135.8(2) . .
Ag22 Ag12 Ag8 167.38(13) . .
S9 Ag13 S17 139.1(3) . .
S9 Ag13 S25 129.2(3) . .
S17 Ag13 S25 91.6(3) . .
S9 Ag13 Ag11 79.82(19) . .
S17 Ag13 Ag11 140.6(3) . .
S25 Ag13 Ag11 49.46(19) . .
S10 Ag14 S15 158.1(3) . .
S16 Ag15 S9 135.4(3) . .
S16 Ag15 S1 131.1(3) . .
S9 Ag15 S1 93.5(3) . .
S4 Ag16 S16 168.3(3) . 6_4:4
S4 Ag16 Ag10 136.0(2) . .
S16 Ag16 Ag10 52.49(19) 6_4:4 .
S4 Ag16 Ag7 46.8(2) . .
S16 Ag16 Ag7 129.8(2) 6_4:4 .
Ag10 Ag16 Ag7 101.75(9) . .
S10 Ag17 S8 169.6(3) . .
S10 Ag17 Ag5 126.2(2) . .
S8 Ag17 Ag5 48.34(19) . .
S5 Ag18 S13 160.7(4) . .
S5 Ag18 O15 86.4(4) . .
S13 Ag18 O15 112.9(4) . .
S5 Ag18 Ag23 124.5(2) . .
S13 Ag18 Ag23 47.3(3) . .
O15 Ag18 Ag23 120.4(3) . .
S5 Ag18 Ag4 45.4(2) . .
S13 Ag18 Ag4 134.0(3) . .
O15 Ag18 Ag4 84.1(3) . .
Ag23 Ag18 Ag4 86.85(10) . .
S2 Ag19 S7 141.8(3) . .
S2 Ag19 O20 87.6(5) . .
S7 Ag19 O20 79.2(5) . .
S2 Ag19 S8 100.4(3) . .
S7 Ag19 S8 117.5(3) . .
O20 Ag19 S8 117.6(5) . .
S26 Ag20 S12 167.7(4) . .
S26 Ag20 Ag1 133.2(3) . .
S12 Ag20 Ag1 47.4(3) . .
S14 Ag21 S6 171.9(4) . .
S14 Ag21 O9 106.6(5) . .
S6 Ag21 O9 81.2(4) . .
S14 Ag21 Ag4 131.2(3) . .
S6 Ag21 Ag4 47.7(2) . .
O9 Ag21 Ag4 78.1(4) . .
S14 Ag21 Ag23 46.7(3) . .
S6 Ag21 Ag23 135.2(3) . .
O9 Ag21 Ag23 80.9(4) . .
Ag4 Ag21 Ag23 88.48(11) . .
S14 Ag21 Ag34 71.6(3) . .
S6 Ag21 Ag34 115.7(3) . .
O9 Ag21 Ag34 51.5(4) . .
Ag4 Ag21 Ag34 129.60(10) . .
Ag23 Ag21 Ag34 82.99(10) . .
S14 Ag21 Ag22 139.4(3) . .
S6 Ag21 Ag22 47.3(2) . .
O9 Ag21 Ag22 50.6(4) . .
Ag4 Ag21 Ag22 81.59(11) . .
Ag23 Ag21 Ag22 131.50(11) . .
Ag34 Ag21 Ag22 68.40(9) . .
S11 Ag22 S6 140.3(3) . .
S11 Ag22 S23 102.0(3) . .
S6 Ag22 S23 109.8(3) . .
S11 Ag22 Ag12 48.7(2) . .
S6 Ag22 Ag12 101.0(3) . .
S23 Ag22 Ag12 149.0(2) . .
S11 Ag22 Ag21 174.3(2) . .
S6 Ag22 Ag21 45.3(2) . .
S23 Ag22 Ag21 72.9(2) . .
Ag12 Ag22 Ag21 135.76(14) . .
S14 Ag23 S13 166.4(4) . .
S14 Ag23 Ag18 134.1(3) . .
S13 Ag23 Ag18 48.4(3) . .
S14 Ag23 Ag21 45.5(3) . .
S13 Ag23 Ag21 141.2(3) . .
Ag18 Ag23 Ag21 92.93(11) . .
S17 Ag24 S15 162.6(4) . .
S17 Ag24 Ag34 130.4(3) . .
S15 Ag24 Ag34 50.7(2) . .
S2 Ag25 S3 153.1(3) . .
S2 Ag25 O3 122.8(4) . .
S3 Ag25 O3 80.4(4) . .
S3 Ag26 S4 137.2(3) . .
S3 Ag26 S26 117.7(3) . .
S4 Ag26 S26 100.6(3) . .
O23 Ag27 S20 130.5(8) . .
O23 Ag27 S22 119.4(8) . .
S20 Ag27 S22 110.0(3) . .
O23 Ag27 Ag8 98.9(7) . .
S20 Ag27 Ag8 115.3(2) . .
S22 Ag27 Ag8 50.0(2) . .
S3 Ag28 S22 156.2(4) . .
S3 Ag28 Ag8 125.1(3) . .
S22 Ag28 Ag8 48.6(2) . .
S21 Ag29 S23 175.9(4) . .
S21 Ag29 O7 95.7(5) . .
S23 Ag29 O7 87.5(5) . .
S21 Ag29 Ag31 46.6(3) . .
S23 Ag29 Ag31 133.8(3) . .
O7 Ag29 Ag31 63.0(4) . .
S13 Ag30 S10 112.0(3) . .
S13 Ag30 S18 136.2(4) . .
S10 Ag30 S18 108.2(3) . .
S13 Ag30 Ag1 108.6(3) . .
S10 Ag30 Ag1 135.0(2) . .
S18 Ag30 Ag1 45.9(3) . .
S21 Ag31 S17 158.8(4) . .
S21 Ag31 Ag29 47.3(3) . .
S17 Ag31 Ag29 116.9(3) . .
S7 Ag32 S18 173.1(4) . .
S7 Ag32 Ag3 47.2(3) . .
S18 Ag32 Ag3 133.1(3) . .
S25 Ag33 S24 167.6(3) . .
S25 Ag33 Ag6 130.2(2) . .
S24 Ag33 Ag6 51.3(2) . .
S25 Ag33 Ag11 49.2(2) . .
S24 Ag33 Ag11 127.7(2) . .
Ag6 Ag33 Ag11 174.03(12) . .
S23 Ag34 S15 170.0(4) . .
S23 Ag34 Ag24 124.4(3) . .
S15 Ag34 Ag24 50.4(2) . .
S23 Ag34 Ag21 81.2(3) . .
S15 Ag34 Ag21 107.4(3) . .
Ag24 Ag34 Ag21 146.25(11) . .
O18 W1 O3 107.3(6) . .
O18 W1 O10 100.7(7) . .
O3 W1 O10 98.9(7) . .
O18 W1 O5 100.5(6) . .
O3 W1 O5 85.4(6) . .
O10 W1 O5 156.0(6) . .
O18 W1 O4 97.5(6) . .
O3 W1 O4 150.2(6) . .
O10 W1 O4 92.2(6) . .
O5 W1 O4 73.9(5) . .
O18 W1 O1 172.9(6) . .
O3 W1 O1 78.2(6) . .
O10 W1 O1 73.7(6) . .
O5 W1 O1 84.2(5) . .
O4 W1 O1 78.5(5) . .
O18 W1 W2 93.8(5) . .
O3 W1 W2 124.6(5) . .
O10 W1 W2 127.3(5) . .
O5 W1 W2 39.8(4) . .
O4 W1 W2 35.4(4) . .
O1 W1 W2 86.4(3) . .
O11 W2 O7 100.6(8) . .
O11 W2 O6 102.8(6) . .
O7 W2 O6 100.8(7) . .
O11 W2 O4 101.8(6) . .
O7 W2 O4 102.4(7) . .
O6 W2 O4 142.2(6) . .
O11 W2 O5 95.7(6) . .
O7 W2 O5 163.7(7) . .
O6 W2 O5 75.8(5) . .
O4 W2 O5 73.6(5) . .
O11 W2 O8 168.9(6) . .
O7 W2 O8 90.4(7) . .
O6 W2 O8 73.2(5) . .
O4 W2 O8 77.2(5) . .
O5 W2 O8 73.4(5) . .
O11 W2 W4 121.1(5) . .
O7 W2 W4 124.7(6) . .
O6 W2 W4 39.7(4) . .
O4 W2 W4 102.6(4) . .
O5 W2 W4 44.0(3) . .
O8 W2 W4 49.3(3) . .
O11 W2 W1 93.6(5) . .
O7 W2 W1 140.2(6) . .
O6 W2 W1 112.1(4) . .
O4 W2 W1 38.0(4) . .
O5 W2 W1 36.8(3) . .
O8 W2 W1 78.8(3) . .
W4 W2 W1 75.54(3) . .
O16 W3 O9 103.0(7) . .
O16 W3 O8 100.2(6) . .
O9 W3 O8 101.8(7) . .
O16 W3 O2 98.9(6) . .
O9 W3 O2 93.7(7) . .
O8 W3 O2 151.9(6) . .
O16 W3 O1 99.6(6) . .
O9 W3 O1 155.6(6) . .
O8 W3 O1 82.9(5) . .
O2 W3 O1 73.7(6) . .
O16 W3 O4 171.6(6) . .
O9 W3 O4 84.3(6) . .
O8 W3 O4 74.0(5) . .
O2 W3 O4 84.6(5) . .
O1 W3 O4 73.9(5) . .
O16 W3 W6 92.0(4) . .
O9 W3 W6 128.5(5) . .
O8 W3 W6 123.8(4) . .
O2 W3 W6 34.9(4) . .
O1 W3 W6 40.9(4) . .
O4 W3 W6 86.5(3) . .
O13 W4 O12 103.7(7) . .
O13 W4 O17 98.4(7) . .
O12 W4 O17 99.9(6) . .
O13 W4 O6 95.1(6) . .
O12 W4 O6 94.8(6) . .
O17 W4 O6 157.0(6) . .
O13 W4 O5 157.0(6) . .
O12 W4 O5 98.0(6) . .
O17 W4 O5 85.2(5) . .
O6 W4 O5 75.3(5) . .
O13 W4 O8 84.0(6) . .
O12 W4 O8 165.5(6) . .
O17 W4 O8 90.9(5) . .
O6 W4 O8 72.1(5) . .
O5 W4 O8 73.2(5) . .
O13 W4 W2 116.6(5) . .
O12 W4 W2 116.9(5) . .
O17 W4 W2 118.2(4) . .
O6 W4 W2 38.8(4) . .
O5 W4 W2 44.3(3) . .
O8 W4 W2 48.8(3) . .
O19 W5 O20 100.7(8) . .
O19 W5 O17 95.0(7) . .
O20 W5 O17 99.2(7) . .
O19 W5 O14 97.1(7) . .
O20 W5 O14 100.3(7) . .
O17 W5 O14 154.7(6) . .
O19 W5 O1 100.9(6) . .
O20 W5 O1 158.2(7) . .
O17 W5 O1 82.3(5) . .
O14 W5 O1 73.7(6) . .
O19 W5 O3 176.0(6) . .
O20 W5 O3 82.5(7) . .
O17 W5 O3 86.9(6) . .
O14 W5 O3 79.9(6) . .
O1 W5 O3 75.9(5) . .
O19 W5 W6 91.7(5) . .
O20 W5 W6 134.8(6) . .
O17 W5 W6 123.1(4) . .
O14 W5 W6 34.7(4) . .
O1 W5 W6 41.0(4) . .
O3 W5 W6 84.4(4) . .
O21 W6 O15 104.2(7) . .
O21 W6 O14 103.5(7) . .
O15 W6 O14 93.1(7) . .
O21 W6 O2 103.6(7) . .
O15 W6 O2 94.6(6) . .
O14 W6 O2 149.0(6) . .
O21 W6 O1 157.4(7) . .
O15 W6 O1 98.4(6) . .
O14 W6 O1 74.5(6) . .
O2 W6 O1 74.7(6) . .
O21 W6 O10 85.7(7) . .
O15 W6 O10 170.1(6) . .
O14 W6 O10 85.1(6) . .
O2 W6 O10 82.3(6) . .
O1 W6 O10 71.7(5) . .
O21 W6 W5 139.3(6) . .
O15 W6 W5 87.5(5) . .
O14 W6 W5 36.2(5) . .
O2 W6 W5 114.3(4) . .
O1 W6 W5 40.4(4) . .
O10 W6 W5 85.3(4) . .
O21 W6 W3 139.3(6) . .
O15 W6 W3 88.2(5) . .
O14 W6 W3 114.6(5) . .
O2 W6 W3 36.0(4) . .
O1 W6 W3 40.9(4) . .
O10 W6 W3 83.7(4) . .
W5 W6 W3 78.64(3) . .
C89 C1 C58 105.8(9) . .
C89 C1 C2 105.2(9) . .
C58 C1 C2 105.1(9) . .
C89 C1 S4 116.0(18) . .
C58 C1 S4 111(2) . .
C2 C1 S4 112.7(19) . .
C4 C3 C34 106(3) . .
C4 C3 C5 111(3) . .
C34 C3 C5 114(3) . .
C4 C3 S19 111(3) . .
C34 C3 S19 107(3) . .
C5 C3 S19 108(2) . .
C59 C6 C49 101(3) . .
C59 C6 C7 113(3) . .
C49 C6 C7 110(3) . .
C59 C6 S5 110(3) . .
C49 C6 S5 112(2) . .
C7 C6 S5 110(3) . .
C9 C8 C43 102(3) . .
C9 C8 C44 121(3) . .
C43 C8 C44 108(3) . .
C9 C8 S11 109(2) . .
C43 C8 S11 110(3) . .
C44 C8 S11 107(3) . .
C11 C10 C90 101(4) . .
C11 C10 C87 116(4) . .
C90 C10 C87 125(4) . .
C11 C10 S23 108(3) . .
C90 C10 S23 103(3) . .
C87 C10 S23 102(3) . .
C15 C12 C13 113(3) . .
C15 C12 C14 110(3) . .
C13 C12 C14 112(3) . .
C15 C12 S9 109(3) . .
C13 C12 S9 109(2) . .
C14 C12 S9 104(3) . .
C18 C16 C35 117(3) . .
C18 C16 C17 102(3) . .
C35 C16 C17 114(3) . .
C18 C16 S16 105(2) . .
C35 C16 S16 110(2) . .
C17 C16 S16 108(2) . .
C67 C19 C20 111(3) . .
C67 C19 C23 116(3) . .
C20 C19 C23 111(3) . .
C67 C19 S10 107(2) . .
C20 C19 S10 103(2) . .
C23 C19 S10 108(2) . .
C66 C21 C22 110(4) . .
C66 C21 C93 114(4) . .
C22 C21 C93 100(3) . .
C66 C21 S8 107(3) . .
C22 C21 S8 111(3) . .
C93 C21 S8 114(3) . .
C51 C24 C50 117(4) . .
C51 C24 C25 104(3) . .
C50 C24 C25 105(3) . .
C51 C24 S2 111(3) . .
C50 C24 S2 109(3) . .
C25 C24 S2 110(2) . .
C33 C26 C56 127(4) . .
C33 C26 C57 111(4) . .
C56 C26 C57 110(4) . .
C33 C26 S1 106(3) . .
C56 C26 S1 96(3) . .
C57 C26 S1 102(3) . .
C28 C27 C29 111(3) . .
C28 C27 C30 119(3) . .
C29 C27 C30 111(3) . .
C28 C27 S20 106(3) . .
C29 C27 S20 103(2) . .
C30 C27 S20 106(2) . .
C82 C31 C64 124(4) . .
C82 C31 C63 116(4) . .
C64 C31 C63 92(3) . .
C82 C31 S24 101(3) . .
C64 C31 S24 109(3) . .
C63 C31 S24 114(3) . .
C72 C32 C94 105.3(9) . .
C72 C32 C106 105.0(9) . .
C94 C32 C106 104.2(9) . .
C72 C32 S25 110(3) . .
C94 C32 S25 110(3) . .
C106 C32 S25 121(4) . .
C38 C36 C37 105.6(9) . .
C38 C36 C39 105.7(9) . .
C37 C36 C39 105.2(9) . .
C38 C36 S18 111(3) . .
C37 C36 S18 119(3) . .
C39 C36 S18 110(3) . .
C41 C40 C42 122(4) . .
C41 C40 C69 98(4) . .
C42 C40 C69 111(4) . .
C41 C40 S6 112(3) . .
C42 C40 S6 113(3) . .
C69 C40 S6 96(3) . .
C46 C45 C65 123(4) . .
C46 C45 C47 112(3) . .
C65 C45 C47 105(3) . .
C46 C45 S12 108(3) . .
C65 C45 S12 102(3) . .
C47 C45 S12 106(2) . .
C62 C54 C55 112(5) . .
C62 C54 C76 99(4) . .
C55 C54 C76 117(4) . .
C62 C54 S3 110(4) . .
C55 C54 S3 114(4) . .
C76 C54 S3 104(3) . .
C102 C60 C61 105.5(9) . .
C102 C60 C103 105.2(9) . .
C61 C60 C103 105.2(9) . .
C102 C60 S21 116(3) . .
C61 C60 S21 118(3) . .
C103 C60 S21 105(4) . .
C53 C70 C77 105.7(9) . .
C53 C70 C52 105.6(9) . .
C77 C70 C52 105.2(9) . .
C53 C70 S22 108(3) . .
C77 C70 S22 114(3) . .
C52 C70 S22 117(3) . .
C75 C73 C88 124(5) . .
C75 C73 C74 115(5) . .
C88 C73 C74 115(4) . .
C75 C73 S26 111(5) . .
C88 C73 S26 87(5) . .
C74 C73 S26 94(4) . .
C92 C78 C79 112(4) . .
C92 C78 C80 107(3) . .
C79 C78 C80 123(4) . .
C92 C78 S15 99(3) . .
C79 C78 S15 108(3) . .
C80 C78 S15 104(3) . .
C84 C81 C83 122(4) . .
C84 C81 C91 116(4) . .
C83 C81 C91 113(4) . .
C84 C81 S17 95(3) . .
C83 C81 S17 103(3) . .
C91 C81 S17 101(3) . .
C104 C97 C98 105.5(9) . .
C104 C97 C105 105.7(9) . .
C98 C97 C105 105.5(9) . .
C104 C97 S13 108(3) . .
C98 C97 S13 106(3) . .
C105 C97 S13 125(4) . .
C95 C99 C101 104.6(9) . .
C95 C99 C48 104.7(9) . .
C101 C99 C48 105.2(9) . .
C95 C99 S7 113(3) . .
C101 C99 S7 116(3) . .
C48 C99 S7 112(3) . .
W5 O1 W3 148.6(7) . .
W5 O1 W6 98.6(5) . .
W3 O1 W6 98.2(5) . .
W5 O1 W1 97.2(5) . .
W3 O1 W1 105.8(5) . .
W6 O1 W1 99.8(5) . .
W6 O2 W3 109.1(7) . .
W6 O2 Ag4 119.7(7) . .
W3 O2 Ag4 123.1(7) . .
W1 O3 W5 108.5(7) . .
W1 O3 Ag25 138.4(8) . .
W5 O3 Ag25 108.0(6) . .
W2 O4 W1 106.7(6) . .
W2 O4 W3 96.9(5) . .
W1 O4 W3 101.7(5) . .
W1 O5 W4 138.9(7) . .
W1 O5 W2 103.3(6) . .
W4 O5 W2 91.7(5) . .
W2 O6 W4 101.5(6) . .
W2 O7 Ag29 139.3(9) . .
W3 O8 W2 105.5(6) . .
W3 O8 W4 142.0(7) . .
W2 O8 W4 81.9(4) . .
W3 O9 Ag21 132.4(8) . .
W1 O10 W6 114.0(7) . .
W1 O10 Ag7 138.8(8) . .
W6 O10 Ag7 102.0(6) . .
W2 O11 Ag9 135.2(8) . .
W6 O14 W5 109.1(7) . .
W6 O15 Ag18 127.6(7) . .
W6 O15 Ag1 132.8(7) . .
Ag18 O15 Ag1 98.9(5) . .
W4 O17 W5 148.5(8) . .
W5 O20 Ag19 124.2(9) . .
W5 O20 Ag3 124.7(9) . .
Ag19 O20 Ag3 91.3(6) . .
C26 S1 Ag11 110.8(14) . .
C26 S1 Ag2 110.7(13) . .
Ag11 S1 Ag2 84.2(3) . .
C26 S1 Ag15 114.0(14) . .
Ag11 S1 Ag15 100.5(3) . .
Ag2 S1 Ag15 129.6(4) . .
C24 S2 Ag2 111.2(12) . .
C24 S2 Ag25 116.8(12) . .
Ag2 S2 Ag25 122.7(4) . .
C24 S2 Ag19 104.4(12) . .
Ag2 S2 Ag19 94.2(3) . .
Ag25 S2 Ag19 102.2(3) . .
C54 S3 Ag28 111.4(15) . .
C54 S3 Ag26 111.0(15) . .
Ag28 S3 Ag26 112.4(4) . .
C54 S3 Ag25 111.4(15) . .
Ag28 S3 Ag25 101.1(3) . .
Ag26 S3 Ag25 109.2(4) . .
C1 S4 Ag16 112.7(9) . .
C1 S4 Ag7 107.1(9) . .
Ag16 S4 Ag7 87.3(3) . .
C1 S4 Ag26 115.1(9) . .
Ag16 S4 Ag26 130.9(4) . .
Ag7 S4 Ag26 89.5(3) . .
C6 S5 Ag4 113.7(12) . .
C6 S5 Ag18 111.3(12) . .
Ag4 S5 Ag18 88.8(3) . .
C6 S5 Ag10 112.0(12) . .
Ag4 S5 Ag10 119.0(4) . .
Ag18 S5 Ag10 109.7(3) . .
C40 S6 Ag4 114.4(14) . .
C40 S6 Ag21 102.4(14) . .
Ag4 S6 Ag21 84.4(3) . .
C40 S6 Ag22 121.2(14) . .
Ag4 S6 Ag22 124.3(4) . .
Ag21 S6 Ag22 87.4(3) . .
C99 S7 Ag32 116.0(13) . .
C99 S7 Ag3 112.4(13) . .
Ag32 S7 Ag3 86.3(4) . .
C99 S7 Ag19 130.5(13) . .
Ag32 S7 Ag19 105.7(4) . .
Ag3 S7 Ag19 95.0(4) . .
C21 S8 Ag17 110.3(10) . .
C21 S8 Ag5 107.3(10) . .
Ag17 S8 Ag5 84.2(3) . .
C21 S8 Ag19 110.7(10) . .
Ag17 S8 Ag19 98.6(3) . .
Ag5 S8 Ag19 138.0(3) . .
C12 S9 Ag5 108.1(12) . .
C12 S9 Ag13 109.9(12) . .
Ag5 S9 Ag13 103.5(3) . .
C12 S9 Ag15 114.2(12) . .
Ag5 S9 Ag15 89.9(3) . .
Ag13 S9 Ag15 126.8(3) . .
C19 S10 Ag17 107.8(9) . .
C19 S10 Ag14 112.7(10) . .
Ag17 S10 Ag14 103.8(3) . .
C19 S10 Ag30 109.7(9) . .
Ag17 S10 Ag30 118.4(3) . .
Ag14 S10 Ag30 104.4(3) . .
C8 S11 Ag12 110.3(11) . .
C8 S11 Ag22 109.4(11) . .
Ag12 S11 Ag22 80.9(3) . .
C8 S11 Ag9 105.6(11) . .
Ag12 S11 Ag9 111.8(3) . .
Ag22 S11 Ag9 135.3(3) . .
C45 S12 Ag1 112.1(12) . .
C45 S12 Ag20 106.5(12) . .
Ag1 S12 Ag20 84.0(3) . .
C45 S12 Ag10 112.8(12) . .
Ag1 S12 Ag10 121.8(4) . .
Ag20 S12 Ag10 115.6(4) . .
C97 S13 Ag23 123.4(15) . .
C97 S13 Ag18 103.0(14) . .
Ag23 S13 Ag18 84.3(4) . .
C97 S13 Ag30 111.4(14) . .
Ag23 S13 Ag30 124.6(5) . .
Ag18 S13 Ag30 91.7(4) . .
C107 S14 Ag21 105.8(10) . .
C107 S14 Ag23 112.2(14) . .
Ag21 S14 Ag23 87.8(4) . .
C78 S15 Ag24 106.3(14) . .
C78 S15 Ag34 113.8(14) . .
Ag24 S15 Ag34 78.9(3) . .
C78 S15 Ag14 116.0(14) . .
Ag24 S15 Ag14 90.5(3) . .
Ag34 S15 Ag14 130.1(4) . .
C16 S16 Ag16 105.6(9) . 6_5:4
C16 S16 Ag15 107.7(9) . .
Ag16 S16 Ag15 117.8(3) 6_5:4 .
C16 S16 Ag10 116.1(9) . 6_5:4
Ag16 S16 Ag10 78.4(2) 6_5:4 6_5:4
Ag15 S16 Ag10 126.7(3) . 6_5:4
C81 S17 Ag31 109.7(12) . .
C81 S17 Ag24 116.0(13) . .
Ag31 S17 Ag24 99.6(4) . .
C81 S17 Ag13 120.4(13) . .
Ag31 S17 Ag13 107.9(4) . .
Ag24 S17 Ag13 100.9(4) . .
C36 S18 Ag32 113.9(15) . .
C36 S18 Ag1 107.0(15) . .
Ag32 S18 Ag1 94.1(4) . .
C36 S18 Ag30 128.9(14) . .
Ag32 S18 Ag30 114.8(5) . .
Ag1 S18 Ag30 84.1(4) . .
C3 S19 Ag8 111.3(11) . .
C3 S19 Ag12 115.3(12) . .
Ag8 S19 Ag12 84.7(3) . .
C3 S19 Ag7 114.5(12) . .
Ag8 S19 Ag7 87.6(3) . .
Ag12 S19 Ag7 128.9(4) . .
C27 S20 Ag6 112.7(10) . .
C27 S20 Ag27 106.8(10) . .
Ag6 S20 Ag27 93.3(3) . .
C27 S20 Ag9 114.4(10) . .
Ag6 S20 Ag9 97.2(3) . .
Ag27 S20 Ag9 129.0(4) . .
C60 S21 Ag31 115.5(14) . .
C60 S21 Ag29 115.5(14) . .
Ag31 S21 Ag29 86.0(4) . .
C60 S21 Ag9 126.6(14) . .
Ag31 S21 Ag9 110.9(4) . .
Ag29 S21 Ag9 92.2(4) . .
C70 S22 Ag8 106.7(11) . .
C70 S22 Ag28 123.1(12) . .
Ag8 S22 Ag28 81.2(3) . .
C70 S22 Ag27 102.6(12) . .
Ag8 S22 Ag27 73.7(3) . .
Ag28 S22 Ag27 132.7(4) . .
C10 S23 Ag34 114.7(13) . .
C10 S23 Ag29 110.8(13) . .
Ag34 S23 Ag29 98.5(4) . .
C10 S23 Ag22 148.7(13) . .
Ag34 S23 Ag22 89.2(3) . .
Ag29 S23 Ag22 83.5(3) . .
C31 S24 Ag33 109.8(11) . .
C31 S24 Ag6 108.5(11) . .
Ag33 S24 Ag6 77.5(3) . .
C32 S25 Ag11 113.5(12) . .
C32 S25 Ag33 117.2(13) . .
Ag11 S25 Ag33 81.0(3) . .
C32 S25 Ag13 118.0(13) . .
Ag11 S25 Ag13 68.7(2) . .
Ag33 S25 Ag13 123.8(3) . .
C73 S26 Ag3 108.7(19) . .
C73 S26 Ag20 105.3(19) . .
Ag3 S26 Ag20 94.9(4) . .
C73 S26 Ag26 131.9(19) . .
Ag3 S26 Ag26 115.0(4) . .
Ag20 S26 Ag26 90.5(3) . .
C96 O23 Ag27 107.0(15) . .
O22 C96 O23 131.4(18) . .
O22 C96 C100 114(2) . .
O23 C96 C100 115(2) . .
C108 C107 C110 105.0(9) . .
C108 C107 C109 104.9(9) . .
C110 C107 C109 104.8(9) . .
C108 C107 S14 117(3) . .
C110 C107 S14 104.4(19) . .
C109 C107 S14 119(3) . .
F2 C100 F1 104.4(11) . .
F2 C100 F3 104.5(11) . .
F1 C100 F3 105.0(11) . .
F2 C100 C96 117(3) . .
F1 C100 C96 114(2) . .
F3 C100 C96 111(3) . .

loop_
_geom_bond_atom_site_label_1
_geom_bond_atom_site_label_2
_geom_bond_distance
_geom_bond_site_symmetry_2
Ag1 S18 2.364(12) .
Ag1 S12 2.373(10) .
Ag1 O15 2.592(14) .
Ag1 Ag20 3.206(5) .
Ag1 Ag30 3.276(5) .
Ag2 S2 2.403(9) .
Ag2 S1 2.426(9) .
Ag2 Ag11 3.245(4) .
Ag2 Ag5 3.256(4) .
Ag3 S26 2.338(11) .
Ag3 S7 2.375(11) .
Ag3 O20 2.529(18) .
Ag3 Ag32 3.230(5) .
Ag4 S5 2.378(9) .
Ag4 S6 2.381(10) .
Ag4 O2 2.475(15) .
Ag4 Ag21 3.205(4) .
Ag4 Ag18 3.338(4) .
Ag5 S8 2.400(8) .
Ag5 S9 2.400(8) .
Ag5 Ag17 3.196(3) .
Ag6 S20 2.392(9) .
Ag6 S24 2.427(9) .
Ag6 Ag33 3.038(3) .
Ag7 S4 2.422(9) .
Ag7 O10 2.425(15) .
Ag7 S19 2.430(9) .
Ag7 Ag16 3.319(4) .
Ag7 Ag8 3.323(4) .
Ag8 S19 2.369(9) .
Ag8 S22 2.383(10) .
Ag8 Ag27 2.987(4) .
Ag8 Ag28 3.139(4) .
Ag8 Ag12 3.200(4) .
Ag9 S21 2.430(10) .
Ag9 S20 2.440(9) .
Ag9 O11 2.502(15) .
Ag9 S11 2.665(8) .
Ag10 S5 2.479(9) .
Ag10 S16 2.532(8) 6_4:4
Ag10 S12 2.564(10) .
Ag10 Ag16 3.126(4) .
Ag11 S25 2.392(9) .
Ag11 S1 2.413(9) .
Ag11 Ag13 2.933(4) .
Ag11 Ag33 3.123(4) .
Ag12 S19 2.381(9) .
Ag12 S11 2.390(8) .
Ag12 Ag22 3.142(5) .
Ag13 S9 2.428(8) .
Ag13 S17 2.450(10) .
Ag13 S25 2.775(9) .
Ag14 S10 2.417(8) .
Ag14 S15 2.428(10) .
Ag15 S16 2.432(8) .
Ag15 S9 2.493(8) .
Ag15 S1 2.568(9) .
Ag16 S4 2.387(9) .
Ag16 S16 2.413(8) 6_4:4
Ag17 S10 2.358(8) .
Ag17 S8 2.366(8) .
Ag18 S5 2.393(9) .
Ag18 S13 2.420(12) .
Ag18 O15 2.550(14) .
Ag18 Ag23 3.221(5) .
Ag19 S2 2.507(9) .
Ag19 S7 2.521(11) .
Ag19 O20 2.523(18) .
Ag19 S8 2.642(8) .
Ag20 S26 2.354(11) .
Ag20 S12 2.416(11) .
Ag21 S14 2.327(13) .
Ag21 S6 2.391(10) .
Ag21 O9 2.567(16) .
Ag21 Ag23 3.258(5) .
Ag21 Ag34 3.263(4) .
Ag21 Ag22 3.361(4) .
Ag22 S11 2.451(8) .
Ag22 S6 2.474(10) .
Ag22 S23 2.894(10) .
Ag23 S14 2.373(13) .
Ag23 S13 2.380(12) .
Ag24 S17 2.377(10) .
Ag24 S15 2.400(10) .
Ag24 Ag34 3.058(4) .
Ag25 S2 2.407(9) .
Ag25 S3 2.435(9) .
Ag25 O3 2.512(16) .
Ag26 S3 2.424(9) .
Ag26 S4 2.514(9) .
Ag26 S26 2.681(11) .
Ag27 O23 2.19(3) .
Ag27 S20 2.424(9) .
Ag27 S22 2.588(10) .
Ag28 S3 2.401(9) .
Ag28 S22 2.439(10) .
Ag29 S21 2.367(11) .
Ag29 S23 2.393(10) .
Ag29 O7 2.548(17) .
Ag29 Ag31 3.211(5) .
Ag30 S13 2.467(12) .
Ag30 S10 2.514(8) .
Ag30 S18 2.525(12) .
Ag31 S21 2.341(10) .
Ag31 S17 2.362(10) .
Ag32 S7 2.348(12) .
Ag32 S18 2.350(12) .
Ag33 S25 2.416(9) .
Ag33 S24 2.424(9) .
Ag34 S23 2.387(10) .
Ag34 S15 2.412(10) .
W1 O18 1.691(13) .
W1 O3 1.854(15) .
W1 O10 1.856(15) .
W1 O5 1.990(13) .
W1 O4 2.075(14) .
W1 O1 2.324(13) .
W1 W2 3.2303(14) .
W2 O11 1.684(14) .
W2 O7 1.720(17) .
W2 O6 1.945(14) .
W2 O4 1.951(14) .
W2 O5 2.126(13) .
W2 O8 2.312(13) .
W2 W4 3.0420(14) .
W3 O16 1.704(13) .
W3 O9 1.735(15) .
W3 O8 1.878(13) .
W3 O2 1.998(14) .
W3 O1 2.125(13) .
W3 O4 2.492(14) .
W3 W6 3.2130(14) .
W4 O13 1.747(15) .
W4 O12 1.761(14) .
W4 O17 1.889(14) .
W4 O6 1.983(14) .
W4 O5 2.115(13) .
W4 O8 2.331(13) .
W5 O19 1.664(14) .
W5 O20 1.776(17) .
W5 O17 1.937(14) .
W5 O14 2.003(15) .
W5 O1 2.098(13) .
W5 O3 2.228(15) .
W5 W6 3.2029(15) .
W6 O21 1.733(17) .
W6 O15 1.738(14) .
W6 O14 1.929(15) .
W6 O2 1.946(15) .
W6 O1 2.127(13) .
W6 O10 2.200(15) .
C1 C89 1.537(10) .
C1 C58 1.541(10) .
C1 C2 1.550(10) .
C1 S4 1.66(2) .
C3 C4 1.48(5) .
C3 C34 1.49(5) .
C3 C5 1.64(5) .
C3 S19 1.91(4) .
C6 C59 1.56(5) .
C6 C49 1.58(4) .
C6 C7 1.58(5) .
C6 S5 1.81(3) .
C8 C9 1.48(4) .
C8 C43 1.51(5) .
C8 C44 1.59(5) .
C8 S11 1.89(3) .
C10 C11 1.43(5) .
C10 C90 1.54(5) .
C10 C87 1.62(5) .
C10 S23 1.94(4) .
C12 C15 1.48(4) .
C12 C13 1.48(4) .
C12 C14 1.50(4) .
C12 S9 1.87(4) .
C16 C18 1.46(4) .
C16 C35 1.49(4) .
C16 C17 1.50(4) .
C16 S16 1.87(3) .
C19 C67 1.39(4) .
C19 C20 1.49(4) .
C19 C23 1.50(4) .
C19 S10 1.88(3) .
C21 C66 1.28(5) .
C21 C22 1.43(5) .
C21 C93 1.44(4) .
C21 S8 1.88(3) .
C24 C51 1.34(5) .
C24 C50 1.36(5) .
C24 C25 1.56(4) .
C24 S2 1.85(3) .
C26 C33 1.44(5) .
C26 C56 1.50(6) .
C26 C57 1.52(5) .
C26 S1 1.93(4) .
C27 C28 1.39(4) .
C27 C29 1.51(4) .
C27 C30 1.55(4) .
C27 S20 1.96(3) .
C31 C82 1.42(5) .
C31 C64 1.51(5) .
C31 C63 1.61(5) .
C31 S24 1.84(3) .
C32 C72 1.540(10) .
C32 C94 1.548(10) .
C32 C106 1.552(10) .
C32 S25 1.79(3) .
C36 C38 1.539(10) .
C36 C37 1.542(10) .
C36 C39 1.544(10) .
C36 S18 1.68(3) .
C40 C41 1.48(5) .
C40 C42 1.57(5) .
C40 C69 1.59(6) .
C40 S6 1.92(4) .
C45 C46 1.38(5) .
C45 C65 1.53(5) .
C45 C47 1.56(4) .
C45 S12 1.91(3) .
C48 C99 1.548(10) .
C52 C70 1.545(10) .
C53 C70 1.536(10) .
C54 C62 1.32(5) .
C54 C55 1.40(5) .
C54 C76 1.42(5) .
C54 S3 1.83(4) .
C60 C102 1.542(10) .
C60 C61 1.543(10) .
C60 C103 1.544(10) .
C60 S21 1.67(3) .
C70 C77 1.541(10) .
C70 S22 1.83(3) .
C73 C75 1.38(6) .
C73 C88 1.39(7) .
C73 C74 1.52(7) .
C73 S26 1.98(6) .
C78 C92 1.49(5) .
C78 C79 1.51(5) .
C78 C80 1.63(5) .
C78 S15 1.88(4) .
C81 C84 1.51(6) .
C81 C83 1.55(5) .
C81 C91 1.58(5) .
C81 S17 1.95(4) .
C95 C99 1.546(10) .
C97 C104 1.539(10) .
C97 C98 1.541(10) .
C97 C105 1.543(10) .
C97 S13 1.75(3) .
C99 C101 1.548(10) .
C99 S7 1.78(3) .
S14 C107 1.77(3) .
S16 Ag16 2.413(8) 6_5:4
S16 Ag10 2.532(8) 6_5:4
F1 C100 1.249(10) .
F2 C100 1.249(10) .
F3 C100 1.251(10) .
O22 C96 1.218(10) .
O23 C96 1.219(10) .
C96 C100 1.57(3) .
C108 C107 1.546(10) .
C107 C110 1.546(10) .
C107 C109 1.547(10) .
